data_1504800
loop_
_publ_author_name
'Ogle, James W.'
'Zhang, Jubo'
'Reibenspies, Joseph H.'
'Abboud, Khalil A.'
'Miller, Stephen A.'

_publ_section_title
;
 Synthesis of electronically diverse tetraarylimidazolylidene carbenes via
 catalytic aldimine coupling.
;
_journal_issue 17
_journal_name_full 'Organic letters'
_journal_page_first 3677
_journal_page_last 3680
_journal_paper_doi 10.1021/ol8012765
_journal_volume 10
_journal_year 2008
_chemical_formula_sum 'C29.38 H19.75 Cl1.5 F6 N2'
_chemical_formula_weight 567.90
_space_group_IT_number 2
_symmetry_cell_setting triclinic
_symmetry_space_group_name_Hall '-P 1'
_symmetry_space_group_name_H-M 'P -1'
_atom_sites_solution_hydrogens geom
_atom_sites_solution_primary direct
_atom_sites_solution_secondary difmap
_audit_creation_method
;
SHELXL-97

The Alert Level A and B distance errors are intermolecular distances to
disordered CH2Cl2 included solvents.  CIFCHECK cannot resolve the situation
properly. The distances reported, while short, are acceptable for disordered
molecules that cannot be refined as well as the non-disordered portion of the
structure.

The Alert Level A report of _diffrn_measured_fraction_theta_full Low = 0.90
indicates 90% coverage and is inherent to the particular data set. This is
not unusual or a fatal flaw.  While the coverage could be increased with
recollection on a different crystal, little would be gained regarding identity
and connectivity of the determined molecular structure.
;
_cell_angle_alpha 98.285(5)
_cell_angle_beta 90.679(5)
_cell_angle_gamma 95.983(5)
_cell_formula_units_Z 4
_cell_length_a 10.757(3)
_cell_length_b 15.673(5)
_cell_length_c 15.764(5)
_cell_measurement_reflns_used 897
_cell_measurement_temperature 110(2)
_cell_measurement_theta_max 0.00
_cell_measurement_theta_min 0.00
_cell_volume 2614.7(14)
_computing_cell_refinement 'Bruker SMART'
_computing_data_collection 'Bruker SMART'
_computing_data_reduction 'Bruker SAINT'
_computing_molecular_graphics 'Bruker SHELXTL'
_computing_publication_material 'Bruker SHELXTL'
_computing_structure_refinement 'SHELXL-97 (Sheldrick, 1997)'
_computing_structure_solution 'SHELXS-97 (Sheldrick, 1990)'
_diffrn_ambient_temperature 110(2)
_diffrn_measured_fraction_theta_full 0.901
_diffrn_measured_fraction_theta_max 0.901
_diffrn_measurement_device_type 'CCD area detector'
_diffrn_measurement_method 'phi and omega scans'
_diffrn_radiation_monochromator graphite
_diffrn_radiation_source 'fine-focus sealed tube'
_diffrn_radiation_type MoK\a
_diffrn_radiation_wavelength 0.71073
_diffrn_reflns_av_R_equivalents 0.0394
_diffrn_reflns_av_sigmaI/netI 0.0546
_diffrn_reflns_limit_h_max 12
_diffrn_reflns_limit_h_min -12
_diffrn_reflns_limit_k_max 18
_diffrn_reflns_limit_k_min -18
_diffrn_reflns_limit_l_max 18
_diffrn_reflns_limit_l_min -18
_diffrn_reflns_number 18703
_diffrn_reflns_theta_full 25.00
_diffrn_reflns_theta_max 25.00
_diffrn_reflns_theta_min 1.31
_exptl_absorpt_coefficient_mu 0.262
_exptl_absorpt_correction_T_max 0.9494
_exptl_absorpt_correction_T_min 0.9023
_exptl_absorpt_correction_type multi-scan
_exptl_absorpt_process_details sadabs
_exptl_crystal_colour colorless
_exptl_crystal_density_diffrn 1.443
_exptl_crystal_density_method 'not measured'
_exptl_crystal_description needle
_exptl_crystal_F_000 1158
_exptl_crystal_size_max 0.40
_exptl_crystal_size_mid 0.20
_exptl_crystal_size_min 0.20
_refine_diff_density_max 0.583
_refine_diff_density_min -0.516
_refine_diff_density_rms 0.074
_refine_ls_extinction_method none
_refine_ls_goodness_of_fit_ref 1.003
_refine_ls_hydrogen_treatment constr
_refine_ls_matrix_type full
_refine_ls_number_parameters 833
_refine_ls_number_reflns 8310
_refine_ls_number_restraints 366
_refine_ls_restrained_S_all 1.013
_refine_ls_R_factor_all 0.1056
_refine_ls_R_factor_gt 0.0890
_refine_ls_shift/su_max 0.002
_refine_ls_shift/su_mean 0.000
_refine_ls_structure_factor_coef Fsqd
_refine_ls_weighting_details 'calc w=1/[\s^2^(Fo^2^)+(0.0400P)^2^+14.5000P] where P=(Fo^2^+2Fc^2^)/3'
_refine_ls_weighting_scheme calc
_refine_ls_wR_factor_gt 0.1784
_refine_ls_wR_factor_ref 0.1878
_reflns_number_gt 6890
_reflns_number_total 8310
_reflns_threshold_expression >2sigma(I)
_cod_data_source_file ol8012765_si_002.cif
_cod_data_source_block sm121
_cod_depositor_comments
;
The following automatic conversions were performed:

'_symmetry_cell_setting' value 'Triclinic' changed to 'triclinic'
according to /home/saulius/struct/CIF-dictionaries/cif_core.dic
dictionary named 'cif_core.dic' version 2.4.1 from 2010-06-29.

Automatic conversion script
Id: cif_fix_values 1715 2011-07-08 13:25:40Z adriana 
;
_cod_original_cell_volume 2614.6(13)
_cod_original_sg_symbol_H-M P-1
_cod_original_formula_sum 'C29.38 H19.75 Cl1.50 F6 N2'
_cod_database_code 1504800

loop_
_symmetry_equiv_pos_as_xyz
'x, y, z'
'-x, -y, -z'

loop_
_atom_site_label
_atom_site_type_symbol
_atom_site_fract_x
_atom_site_fract_y
_atom_site_fract_z
_atom_site_U_iso_or_equiv
_atom_site_adp_type
_atom_site_occupancy
_atom_site_symmetry_multiplicity
_atom_site_calc_flag
_atom_site_refinement_flags
_atom_site_disorder_assembly
_atom_site_disorder_group
C1ME C 0.136(2) 0.042(9) 0.367(4) 0.36(5) Uiso 0.25 1 d PD . .
H1MA H 0.0985 0.0970 0.3733 0.436 Uiso 0.25 1 calc PR . .
H1MB H 0.0769 -0.0015 0.3308 0.436 Uiso 0.25 1 calc PR . .
C2ME C 0.374(5) -0.100(9) 0.0705(9) 0.36(5) Uiso 0.25 1 d PD . .
H2MA H 0.4450 -0.0635 0.0505 0.436 Uiso 0.25 1 calc PR . .
H2MB H 0.3940 -0.1604 0.0571 0.436 Uiso 0.25 1 calc PR . .
C3ME C 0.103(4) -0.072(5) 0.016(9) 0.36(5) Uiso 0.25 1 d PD . .
H3MA H 0.0942 -0.0741 0.0780 0.436 Uiso 0.25 1 calc PR . .
H3MB H 0.0570 -0.1269 -0.0124 0.436 Uiso 0.25 1 calc PR . .
Cl1 Cl 0.1341(2) 0.01052(16) 0.46610(14) 0.0571(6) Uani 0.75 1 d PD . .
Cl2 Cl 0.26518(19) 0.05644(15) 0.30734(12) 0.0474(5) Uani 0.75 1 d PD . .
Cl3 Cl 0.38410(19) -0.07734(12) 0.17931(12) 0.0404(4) Uani 0.75 1 d PD . .
Cl4 Cl 0.2531(7) -0.0933(3) 0.0019(3) 0.0461(15) Uani 0.25 1 d PD . .
Cl5 Cl 0.0000 0.0000 0.0000 0.0458(6) Uani 1 2 d SD . .
N1A N 0.1046(3) -0.1844(2) 0.2575(2) 0.0200(8) Uani 1 1 d . . .
N2A N 0.2764(3) -0.2033(2) 0.3206(2) 0.0175(8) Uani 1 1 d . . .
C1A C 0.1764(4) -0.1602(3) 0.3281(3) 0.0181(9) Uani 1 1 d . . .
H1AA H 0.1589 -0.1191 0.3756 0.022 Uiso 1 1 calc R . .
C2A C 0.1619(4) -0.2458(3) 0.2015(3) 0.0176(9) Uani 1 1 d . . .
C3A C 0.2706(4) -0.2576(3) 0.2425(3) 0.0194(9) Uani 1 1 d . . .
C4A C -0.0158(4) -0.1541(3) 0.2446(3) 0.0205(10) Uani 1 1 d . . .
C5A C -0.1008(5) -0.1566(3) 0.3097(3) 0.0266(11) Uani 1 1 d . . .
H5AA H -0.0793 -0.1757 0.3619 0.032 Uiso 1 1 calc R . .
C6A C -0.2185(5) -0.1304(4) 0.2969(3) 0.0323(12) Uani 1 1 d . . .
H6AA H -0.2779 -0.1304 0.3410 0.039 Uiso 1 1 calc R . .
C7A C -0.2487(4) -0.1042(3) 0.2194(4) 0.0303(12) Uani 1 1 d . . .
H7AA H -0.3302 -0.0886 0.2099 0.036 Uiso 1 1 calc R . .
C8A C -0.1619(5) -0.1007(3) 0.1564(3) 0.0308(12) Uani 1 1 d . . .
H8AA H -0.1829 -0.0808 0.1045 0.037 Uiso 1 1 calc R . .
C9A C -0.0433(4) -0.1263(3) 0.1682(3) 0.0260(11) Uani 1 1 d . . .
H9AA H 0.0169 -0.1245 0.1247 0.031 Uiso 1 1 calc R . .
C10A C 0.1168(4) -0.2847(3) 0.1154(3) 0.0236(10) Uani 1 1 d . A .
C11A C -0.0033(5) -0.3278(3) 0.0992(3) 0.0279(11) Uani 1 1 d . . .
H11A H -0.0596 -0.3311 0.1449 0.034 Uiso 1 1 calc R . .
C12A C -0.0407(5) -0.3658(4) 0.0167(3) 0.0339(12) Uani 1 1 d . A .
H12A H -0.1225 -0.3950 0.0057 0.041 Uiso 1 1 calc R . .
C13A C 0.0416(5) -0.3610(3) -0.0495(3) 0.0300(11) Uani 1 1 d . . .
C14A C 0.1612(5) -0.3192(3) -0.0335(3) 0.0275(11) Uani 1 1 d . A .
H14A H 0.2178 -0.3170 -0.0792 0.033 Uiso 1 1 calc R . .
C15A C 0.1983(4) -0.2810(3) 0.0476(3) 0.0229(10) Uani 1 1 d . . .
H15A H 0.2801 -0.2517 0.0579 0.027 Uiso 1 1 calc R A .
C1_1 C 0.0022(4) -0.4033(3) -0.1378(3) 0.0385(11) Uani 0.689(17) 1 d PDU A 1
F1_1 F -0.1073(7) -0.3827(7) -0.1647(6) 0.077(2) Uani 0.689(17) 1 d PDU A 1
F2_1 F 0.0869(9) -0.3836(6) -0.1972(4) 0.067(2) Uani 0.689(17) 1 d PDU A 1
F3_1 F -0.0065(8) -0.4895(2) -0.1457(4) 0.0341(15) Uani 0.689(17) 1 d PDU A 1
C1_2 C 0.0022(4) -0.4033(3) -0.1378(3) 0.0385(11) Uani 0.311(17) 1 d PDU A 2
F1_2 F -0.1240(5) -0.4165(11) -0.1432(9) 0.042(3) Uani 0.311(17) 1 d PDU A 2
F2_2 F 0.0335(15) -0.3538(9) -0.1992(7) 0.049(3) Uani 0.311(17) 1 d PDU A 2
F3_2 F 0.0404(16) -0.4806(6) -0.1632(10) 0.043(3) Uani 0.311(17) 1 d PDU A 2
C17A_2 C 0.3658(4) -0.3140(3) 0.2140(3) 0.0210(10) Uani 1 1 d . B .
C18A_2 C 0.3319(4) -0.4029(3) 0.1845(3) 0.0228(10) Uani 1 1 d . . .
H18A_2 H 0.2465 -0.4257 0.1842 0.027 Uiso 1 1 calc R . .
C19A_2 C 0.4195(4) -0.4567(3) 0.1566(3) 0.0244(10) Uani 1 1 d . B .
H19A_2 H 0.3950 -0.5163 0.1369 0.029 Uiso 1 1 calc R . .
C20A_2 C 0.5453(4) -0.4239(3) 0.1572(3) 0.0270(11) Uani 1 1 d . . .
C21A_2 C 0.5815(4) -0.3362(3) 0.1866(3) 0.0270(11) Uani 1 1 d . B .
H21A_2 H 0.6672 -0.3141 0.1876 0.032 Uiso 1 1 calc R . .
C22A_2 C 0.4923(4) -0.2818(3) 0.2141(3) 0.0246(10) Uani 1 1 d . . .
H22A_2 H 0.5170 -0.2220 0.2332 0.030 Uiso 1 1 calc R B .
C1_3 C 0.6408(4) -0.4809(3) 0.1238(2) 0.0357(10) Uani 0.66(5) 1 d PDU B 1
F1_3 F 0.6661(15) -0.4747(12) 0.0416(4) 0.048(2) Uani 0.66(5) 1 d PDU B 1
F2_3 F 0.6075(14) -0.5657(4) 0.1269(14) 0.052(2) Uani 0.66(5) 1 d PDU B 1
F3_3 F 0.7500(8) -0.4603(11) 0.1666(9) 0.046(2) Uani 0.66(5) 1 d PDU B 1
C1_4 C 0.6408(4) -0.4809(3) 0.1238(2) 0.0357(10) Uani 0.34(5) 1 d PDU B 2
F1_4 F 0.7596(11) -0.4504(16) 0.146(2) 0.044(4) Uani 0.34(5) 1 d PDU B 2
F2_4 F 0.620(2) -0.5582(10) 0.1526(19) 0.038(3) Uani 0.34(5) 1 d PDU B 2
F3_4 F 0.637(3) -0.499(2) 0.0384(4) 0.046(3) Uani 0.34(5) 1 d PDU B 2
C24A_4 C 0.3757(4) -0.1941(3) 0.3851(3) 0.0192(9) Uani 1 1 d . . .
C25A_4 C 0.4444(4) -0.1141(3) 0.4071(3) 0.0232(10) Uani 1 1 d . . .
H25A_4 H 0.4281 -0.0663 0.3794 0.028 Uiso 1 1 calc R . .
C26A_4 C 0.5380(4) -0.1050(3) 0.4707(3) 0.0236(10) Uani 1 1 d . . .
H26A_4 H 0.5850 -0.0503 0.4874 0.028 Uiso 1 1 calc R . .
C27A_4 C 0.5624(4) -0.1746(3) 0.5093(3) 0.0239(10) Uani 1 1 d . . .
H27A_4 H 0.6262 -0.1682 0.5526 0.029 Uiso 1 1 calc R . .
C28A_4 C 0.4938(5) -0.2545(3) 0.4850(3) 0.0304(11) Uani 1 1 d . . .
H28A_4 H 0.5115 -0.3027 0.5116 0.036 Uiso 1 1 calc R . .
C29A_4 C 0.4001(5) -0.2648(3) 0.4228(3) 0.0269(11) Uani 1 1 d . . .
H29A_4 H 0.3533 -0.3196 0.4063 0.032 Uiso 1 1 calc R . .
N1B_4 N -0.0084(3) -0.1713(2) -0.2501(2) 0.0195(8) Uani 1 1 d . . .
N2B_4 N -0.1809(3) -0.1932(2) -0.1839(2) 0.0187(8) Uani 1 1 d . . .
C1B_4 C -0.0687(4) -0.1478(3) -0.1789(3) 0.0226(10) Uani 1 1 d . . .
H1BA_4 H -0.0371 -0.1056 -0.1322 0.027 Uiso 1 1 calc R . .
C2B_4 C -0.0851(4) -0.2334(3) -0.3042(3) 0.0170(9) Uani 1 1 d . . .
C3B_4 C -0.1933(4) -0.2470(3) -0.2628(3) 0.0203(10) Uani 1 1 d . . .
C4B_4 C 0.1207(4) -0.1396(3) -0.2666(3) 0.0221(10) Uani 1 1 d . . .
C5B_4 C 0.1463(4) -0.1102(3) -0.3440(3) 0.0219(10) Uani 1 1 d . . .
H5BA_4 H 0.0814 -0.1058 -0.3840 0.026 Uiso 1 1 calc R . .
C6B_4 C 0.2718(5) -0.0874(3) -0.3605(3) 0.0294(11) Uani 1 1 d . . .
H6BA_4 H 0.2930 -0.0682 -0.4134 0.035 Uiso 1 1 calc R . .
C7B_4 C 0.3666(5) -0.0925(3) -0.3007(4) 0.0321(12) Uani 1 1 d . . .
H7BA_4 H 0.4517 -0.0779 -0.3131 0.039 Uiso 1 1 calc R . .
C8B_4 C 0.3352(4) -0.1187(3) -0.2235(3) 0.0271(11) Uani 1 1 d . . .
H8BA_4 H 0.3992 -0.1193 -0.1816 0.033 Uiso 1 1 calc R . .
C9B_4 C 0.2117(4) -0.1445(3) -0.2052(3) 0.0256(11) Uani 1 1 d . . .
H9BA_4 H 0.1909 -0.1646 -0.1526 0.031 Uiso 1 1 calc R . .
C10B_4 C -0.0513(4) -0.2747(3) -0.3895(3) 0.0192(9) Uani 1 1 d . C .
C11B_4 C 0.0577(4) -0.3166(3) -0.4003(3) 0.0214(10) Uani 1 1 d . . .
H11B_4 H 0.1136 -0.3158 -0.3530 0.026 Uiso 1 1 calc R . .
C12B_4 C 0.0834(5) -0.3589(3) -0.4802(3) 0.0256(11) Uani 1 1 d . C .
H12B_4 H 0.1576 -0.3868 -0.4880 0.031 Uiso 1 1 calc R . .
C13B_4 C 0.0007(4) -0.3607(3) -0.5493(3) 0.0202(10) Uani 1 1 d . . .
C14B_4 C -0.1065(5) -0.3197(3) -0.5390(3) 0.0253(11) Uani 1 1 d . C .
H14B_4 H -0.1631 -0.3215 -0.5861 0.030 Uiso 1 1 calc R . .
C15B_4 C -0.1311(4) -0.2753(3) -0.4584(3) 0.0222(10) Uani 1 1 d . . .
H15B_4 H -0.2035 -0.2453 -0.4513 0.027 Uiso 1 1 calc R C .
C1_5 C 0.0286(4) -0.4089(3) -0.6347(2) 0.0271(9) Uani 0.70(4) 1 d PDU C 1
F1_5 F 0.0065(13) -0.4948(2) -0.6362(7) 0.0271(18) Uani 0.70(4) 1 d PDU C 1
F2_5 F 0.1484(6) -0.3939(9) -0.6576(9) 0.046(2) Uani 0.70(4) 1 d PDU C 1
F3_5 F -0.0425(15) -0.3898(9) -0.6982(5) 0.046(2) Uani 0.70(4) 1 d PDU C 1
C1_6 C 0.0286(4) -0.4089(3) -0.6347(2) 0.0271(9) Uani 0.30(4) 1 d PDU C 2
F1_6 F -0.023(2) -0.4913(6) -0.6518(15) 0.026(3) Uani 0.30(4) 1 d PDU C 2
F2_6 F 0.1536(5) -0.4125(17) -0.6392(15) 0.030(3) Uani 0.30(4) 1 d PDU C 2
F3_6 F -0.003(2) -0.3699(14) -0.7006(9) 0.033(3) Uani 0.30(4) 1 d PDU C 2
C17B_6 C -0.3072(4) -0.3056(3) -0.2897(3) 0.0189(9) Uani 1 1 d . D .
C18B_6 C -0.2973(4) -0.3926(3) -0.3203(3) 0.0192(9) Uani 1 1 d . . .
H18B_6 H -0.2174 -0.4135 -0.3233 0.023 Uiso 1 1 calc R . .
C19B_6 C -0.4030(4) -0.4487(3) -0.3464(3) 0.0230(10) Uani 1 1 d . D .
H19B_6 H -0.3958 -0.5080 -0.3670 0.028 Uiso 1 1 calc R . .
C20B_6 C -0.5201(4) -0.4180(3) -0.3425(3) 0.0260(11) Uani 1 1 d . . .
C21B_6 C -0.5307(4) -0.3316(3) -0.3129(3) 0.0262(11) Uani 1 1 d . D .
H21B_6 H -0.6105 -0.3107 -0.3105 0.031 Uiso 1 1 calc R . .
C22B_6 C -0.4240(4) -0.2757(3) -0.2868(3) 0.0238(10) Uani 1 1 d . . .
H22B_6 H -0.4313 -0.2163 -0.2668 0.029 Uiso 1 1 calc R D .
C1_7 C -0.6337(4) -0.4769(3) -0.3753(3) 0.0370(10) Uani 0.63(5) 1 d PDU D 1
F1_7 F -0.6495(14) -0.4856(12) -0.4607(3) 0.043(2) Uani 0.63(5) 1 d PDU D 1
F2_7 F -0.6337(13) -0.5577(5) -0.3550(13) 0.049(2) Uani 0.63(5) 1 d PDU D 1
F3_7 F -0.7373(7) -0.4471(9) -0.3422(9) 0.037(2) Uani 0.63(5) 1 d PDU D 1
C1_8 C -0.6337(4) -0.4769(3) -0.3753(3) 0.0370(10) Uani 0.37(5) 1 d PDU D 2
F1_8 F -0.665(2) -0.4648(16) -0.4551(7) 0.035(3) Uani 0.37(5) 1 d PDU D 2
F2_8 F -0.613(2) -0.5612(5) -0.381(2) 0.046(3) Uani 0.37(5) 1 d PDU D 2
F3_8 F -0.7359(13) -0.469(2) -0.3291(13) 0.050(4) Uani 0.37(5) 1 d PDU D 2
C24B_8 C -0.2718(4) -0.1885(3) -0.1168(3) 0.0210(10) Uani 1 1 d . . .
C25B_8 C -0.3145(5) -0.1108(4) -0.0880(3) 0.0352(13) Uani 1 1 d . . .
H25B_8 H -0.2869 -0.0602 -0.1121 0.042 Uiso 1 1 calc R . .
C26B_8 C -0.4008(6) -0.1080(4) -0.0213(4) 0.0457(16) Uani 1 1 d . . .
H26B_8 H -0.4304 -0.0545 0.0011 0.055 Uiso 1 1 calc R . .
C27B_8 C -0.4430(5) -0.1829(4) 0.0119(3) 0.0368(13) Uani 1 1 d . . .
H27B_8 H -0.5012 -0.1802 0.0568 0.044 Uiso 1 1 calc R . .
C28B_8 C -0.4026(6) -0.2586(4) -0.0186(4) 0.0447(15) Uani 1 1 d . . .
H28B_8 H -0.4330 -0.3094 0.0042 0.054 Uiso 1 1 calc R . .
C29B_8 C -0.3153(6) -0.2639(4) -0.0844(3) 0.0397(14) Uani 1 1 d . . .
H29B_8 H -0.2866 -0.3178 -0.1063 0.048 Uiso 1 1 calc R . .

loop_
_atom_site_aniso_label
_atom_site_aniso_U_11
_atom_site_aniso_U_22
_atom_site_aniso_U_33
_atom_site_aniso_U_23
_atom_site_aniso_U_13
_atom_site_aniso_U_12
Cl1 0.0473(12) 0.0707(15) 0.0421(11) -0.0183(10) 0.0138(9) -0.0108(10)
Cl2 0.0465(11) 0.0619(13) 0.0338(10) 0.0013(9) -0.0023(8) 0.0140(10)
Cl3 0.0514(11) 0.0363(10) 0.0358(10) 0.0101(8) 0.0053(8) 0.0080(8)
Cl4 0.088(5) 0.023(3) 0.029(3) 0.002(2) 0.005(3) 0.017(3)
Cl5 0.0623(13) 0.0498(12) 0.0165(9) -0.0005(8) -0.0008(8) -0.0278(10)
N1A 0.0195(19) 0.025(2) 0.0161(19) 0.0052(16) 0.0015(15) 0.0009(16)
N2A 0.0143(18) 0.022(2) 0.0157(18) 0.0011(15) -0.0043(14) 0.0019(15)
C1A 0.019(2) 0.019(2) 0.017(2) 0.0079(18) 0.0020(17) -0.0031(18)
C2A 0.018(2) 0.017(2) 0.017(2) 0.0025(17) -0.0010(17) 0.0021(17)
C3A 0.015(2) 0.026(2) 0.016(2) -0.0008(18) 0.0010(17) -0.0023(18)
C4A 0.013(2) 0.020(2) 0.028(3) 0.0065(19) -0.0012(18) -0.0014(18)
C5A 0.036(3) 0.025(3) 0.020(2) 0.006(2) 0.004(2) 0.006(2)
C6A 0.026(3) 0.038(3) 0.035(3) 0.007(2) 0.010(2) 0.010(2)
C7A 0.015(2) 0.026(3) 0.051(3) 0.006(2) -0.003(2) 0.006(2)
C8A 0.026(3) 0.037(3) 0.034(3) 0.015(2) -0.005(2) 0.009(2)
C9A 0.024(2) 0.029(3) 0.028(3) 0.012(2) -0.001(2) 0.005(2)
C10A 0.024(2) 0.029(3) 0.019(2) 0.005(2) -0.0032(19) 0.008(2)
C11A 0.026(3) 0.036(3) 0.021(2) 0.006(2) -0.001(2) -0.001(2)
C12A 0.034(3) 0.040(3) 0.026(3) 0.009(2) -0.010(2) -0.008(2)
C13A 0.042(3) 0.028(3) 0.021(3) 0.005(2) -0.007(2) 0.007(2)
C14A 0.028(3) 0.037(3) 0.019(2) 0.005(2) 0.002(2) 0.010(2)
C15A 0.015(2) 0.031(3) 0.022(2) 0.003(2) 0.0014(18) 0.0032(19)
C1_1 0.053(3) 0.041(2) 0.021(2) 0.0007(19) -0.010(2) 0.012(2)
F1_1 0.110(4) 0.094(5) 0.033(4) -0.016(4) -0.043(3) 0.075(4)
F2_1 0.107(5) 0.072(5) 0.015(3) 0.007(3) -0.003(3) -0.028(4)
F3_1 0.043(4) 0.034(2) 0.023(3) -0.0046(19) 0.001(2) 0.008(2)
C1_2 0.053(3) 0.041(2) 0.021(2) 0.0007(19) -0.010(2) 0.012(2)
F1_2 0.050(4) 0.052(7) 0.026(6) 0.005(5) -0.017(4) 0.018(4)
F2_2 0.067(7) 0.055(6) 0.024(5) 0.014(4) -0.027(5) 0.001(5)
F3_2 0.056(7) 0.049(5) 0.023(6) -0.004(4) -0.004(6) 0.020(5)
C17A_2 0.020(2) 0.032(3) 0.013(2) 0.0052(19) 0.0009(17) 0.0043(19)
C18A_2 0.016(2) 0.026(3) 0.024(2) -0.003(2) 0.0005(18) 0.0008(19)
C19A_2 0.022(2) 0.025(3) 0.025(2) 0.003(2) 0.0013(19) 0.001(2)
C20A_2 0.023(2) 0.036(3) 0.024(3) 0.008(2) 0.006(2) 0.006(2)
C21A_2 0.016(2) 0.038(3) 0.028(3) 0.010(2) 0.0014(19) 0.002(2)
C22A_2 0.026(2) 0.026(3) 0.021(2) 0.000(2) -0.0045(19) 0.001(2)
C1_3 0.030(2) 0.040(2) 0.040(2) 0.007(2) 0.013(2) 0.014(2)
F1_3 0.049(5) 0.054(5) 0.041(3) -0.002(3) 0.025(3) 0.008(4)
F2_3 0.049(4) 0.040(3) 0.070(6) 0.006(3) 0.024(5) 0.012(3)
F3_3 0.025(3) 0.059(5) 0.058(4) 0.009(4) 0.009(3) 0.019(3)
C1_4 0.030(2) 0.040(2) 0.040(2) 0.007(2) 0.013(2) 0.014(2)
F1_4 0.031(5) 0.050(7) 0.053(7) 0.008(6) 0.012(5) 0.008(4)
F2_4 0.039(6) 0.035(5) 0.042(7) 0.002(4) 0.017(6) 0.017(4)
F3_4 0.048(7) 0.056(8) 0.036(4) 0.003(4) 0.015(4) 0.023(6)
C24A_4 0.017(2) 0.022(2) 0.017(2) 0.0014(18) 0.0025(17) -0.0001(18)
C25A_4 0.028(3) 0.019(2) 0.023(2) 0.0081(19) -0.0023(19) -0.0027(19)
C26A_4 0.017(2) 0.023(2) 0.031(3) -0.001(2) -0.0030(19) 0.0057(19)
C27A_4 0.018(2) 0.031(3) 0.022(2) 0.000(2) -0.0031(18) 0.006(2)
C28A_4 0.037(3) 0.026(3) 0.030(3) 0.007(2) -0.007(2) 0.005(2)
C29A_4 0.030(3) 0.028(3) 0.023(2) 0.008(2) -0.008(2) 0.000(2)
N1B_4 0.0193(19) 0.021(2) 0.0159(19) -0.0030(15) 0.0026(15) -0.0017(15)
N2B_4 0.0207(19) 0.0176(19) 0.0164(19) -0.0020(15) 0.0020(15) 0.0024(15)
C1B_4 0.022(2) 0.026(3) 0.018(2) -0.0057(19) 0.0007(18) 0.007(2)
C2B_4 0.014(2) 0.020(2) 0.017(2) 0.0020(18) -0.0023(17) 0.0045(17)
C3B_4 0.021(2) 0.022(2) 0.019(2) -0.0011(18) 0.0027(18) 0.0079(18)
C4B_4 0.023(2) 0.021(2) 0.018(2) -0.0058(18) 0.0014(18) -0.0019(19)
C5B_4 0.027(2) 0.017(2) 0.021(2) 0.0014(18) 0.0011(19) -0.0021(19)
C6B_4 0.033(3) 0.023(3) 0.030(3) 0.002(2) 0.005(2) -0.004(2)
C7B_4 0.018(2) 0.033(3) 0.043(3) -0.004(2) 0.004(2) 0.002(2)
C8B_4 0.019(2) 0.021(2) 0.039(3) -0.001(2) -0.007(2) 0.0010(19)
C9B_4 0.024(2) 0.033(3) 0.019(2) 0.002(2) 0.0009(19) 0.004(2)
C10B_4 0.019(2) 0.015(2) 0.022(2) 0.0001(18) 0.0024(18) 0.0003(18)
C11B_4 0.018(2) 0.026(2) 0.022(2) 0.0061(19) 0.0006(18) 0.0038(19)
C12B_4 0.026(2) 0.027(3) 0.025(3) 0.002(2) 0.010(2) 0.011(2)
C13B_4 0.027(2) 0.017(2) 0.016(2) 0.0043(18) 0.0038(18) -0.0007(19)
C14B_4 0.029(3) 0.029(3) 0.016(2) -0.001(2) -0.0039(19) -0.001(2)
C15B_4 0.015(2) 0.031(3) 0.020(2) -0.002(2) -0.0015(18) 0.0086(19)
C1_5 0.036(2) 0.028(2) 0.017(2) 0.0003(17) 0.0051(17) -0.0002(19)
F1_5 0.033(4) 0.022(2) 0.022(4) -0.0079(19) -0.001(3) -0.0017(18)
F2_5 0.048(3) 0.059(5) 0.021(4) -0.009(3) 0.023(2) -0.026(3)
F3_5 0.078(5) 0.045(4) 0.016(3) 0.001(2) -0.003(3) 0.020(4)
C1_6 0.036(2) 0.028(2) 0.017(2) 0.0003(17) 0.0051(17) -0.0002(19)
F1_6 0.033(7) 0.031(4) 0.014(7) 0.003(4) -0.002(5) -0.003(4)
F2_6 0.033(4) 0.037(7) 0.015(7) -0.005(5) 0.014(4) -0.006(4)
F3_6 0.055(8) 0.033(6) 0.010(5) 0.004(4) 0.012(5) 0.003(6)
C17B_6 0.017(2) 0.027(2) 0.014(2) 0.0036(18) 0.0031(17) 0.0068(18)
C18B_6 0.017(2) 0.018(2) 0.022(2) 0.0009(18) -0.0008(18) 0.0054(18)
C19B_6 0.028(3) 0.017(2) 0.024(2) 0.0021(19) -0.0005(19) 0.0019(19)
C20B_6 0.021(2) 0.033(3) 0.024(2) 0.009(2) -0.0022(19) -0.005(2)
C21B_6 0.019(2) 0.035(3) 0.025(3) 0.008(2) -0.0014(19) 0.003(2)
C22B_6 0.027(2) 0.019(2) 0.025(2) -0.0010(19) 0.002(2) 0.0058(19)
C1_7 0.029(2) 0.038(2) 0.044(2) 0.010(2) -0.0062(19) -0.003(2)
F1_7 0.041(5) 0.044(5) 0.037(3) -0.011(3) -0.011(3) -0.005(4)
F2_7 0.043(5) 0.036(3) 0.066(6) 0.014(3) -0.008(4) -0.008(3)
F3_7 0.022(3) 0.039(4) 0.050(4) 0.014(3) 0.002(2) -0.010(2)
C1_8 0.029(2) 0.038(2) 0.044(2) 0.010(2) -0.0062(19) -0.003(2)
F1_8 0.028(6) 0.031(7) 0.044(4) -0.003(4) -0.014(4) 0.012(5)
F2_8 0.030(6) 0.037(4) 0.072(8) 0.022(5) -0.018(6) -0.012(4)
F3_8 0.030(5) 0.055(8) 0.063(6) 0.014(6) 0.005(4) -0.020(5)
C24B_8 0.017(2) 0.030(3) 0.017(2) 0.0007(19) 0.0015(17) 0.0128(19)
C25B_8 0.040(3) 0.039(3) 0.031(3) 0.008(2) 0.008(2) 0.019(3)
C26B_8 0.047(4) 0.055(4) 0.041(3) 0.003(3) 0.010(3) 0.036(3)
C27B_8 0.022(3) 0.060(4) 0.029(3) 0.008(3) 0.008(2) 0.005(2)
C28B_8 0.055(4) 0.043(4) 0.036(3) 0.009(3) 0.016(3) -0.004(3)
C29B_8 0.057(4) 0.032(3) 0.030(3) 0.000(2) 0.015(3) 0.006(3)

loop_
_atom_type_symbol
_atom_type_description
_atom_type_scat_dispersion_real
_atom_type_scat_dispersion_imag
_atom_type_scat_source
C C 0.0033 0.0016 'International Tables Vol C Tables 4.2.6.8 and 6.1.1.4'
H H 0.0000 0.0000 'International Tables Vol C Tables 4.2.6.8 and 6.1.1.4'
N N 0.0061 0.0033 'International Tables Vol C Tables 4.2.6.8 and 6.1.1.4'
F F 0.0171 0.0103 'International Tables Vol C Tables 4.2.6.8 and 6.1.1.4'
Cl Cl 0.1484 0.1585 'International Tables Vol C Tables 4.2.6.8 and 6.1.1.4'

loop_
_geom_angle_atom_site_label_1
_geom_angle_atom_site_label_2
_geom_angle_atom_site_label_3
_geom_angle
_geom_angle_site_symmetry_1
Cl1 C1ME Cl2 125.8(10) .
Cl1 C1ME H1MA 105.9 .
Cl2 C1ME H1MA 105.9 .
Cl1 C1ME H1MB 105.9 .
Cl2 C1ME H1MB 105.9 .
H1MA C1ME H1MB 106.2 .
Cl4 C2ME Cl3 130.1(12) .
Cl4 C2ME H2MA 104.8 .
Cl3 C2ME H2MA 104.8 .
Cl4 C2ME H2MB 104.8 .
Cl3 C2ME H2MB 104.8 .
H2MA C2ME H2MB 105.8 .
Cl4 C3ME Cl5 143.4(17) .
Cl4 C3ME H3MA 101.1 .
Cl5 C3ME H3MA 101.1 .
Cl4 C3ME H3MB 101.1 .
Cl5 C3ME H3MB 101.1 .
H3MA C3ME H3MB 104.5 .
C3ME Cl4 C2ME 134(5) .
C3ME Cl5 C3ME 179.999(1) 2
C1A N1A C2A 109.2(4) .
C1A N1A C4A 124.0(4) .
C2A N1A C4A 126.7(4) .
C1A N2A C3A 109.8(4) .
C1A N2A C24A_4 124.3(4) .
C3A N2A C24A_4 125.9(4) .
N2A C1A N1A 108.4(4) .
N2A C1A H1AA 125.8 .
N1A C1A H1AA 125.8 .
C3A C2A N1A 105.9(4) .
C3A C2A C10A 127.7(4) .
N1A C2A C10A 126.3(4) .
C2A C3A N2A 106.6(4) .
C2A C3A C17A_2 129.3(4) .
N2A C3A C17A_2 124.0(4) .
C9A C4A C5A 122.4(4) .
C9A C4A N1A 119.6(4) .
C5A C4A N1A 118.0(4) .
C4A C5A C6A 118.6(5) .
C4A C5A H5AA 120.7 .
C6A C5A H5AA 120.7 .
C7A C6A C5A 119.8(5) .
C7A C6A H6AA 120.1 .
C5A C6A H6AA 120.1 .
C8A C7A C6A 120.6(4) .
C8A C7A H7AA 119.7 .
C6A C7A H7AA 119.7 .
C7A C8A C9A 120.4(5) .
C7A C8A H8AA 119.8 .
C9A C8A H8AA 119.8 .
C4A C9A C8A 118.2(5) .
C4A C9A H9AA 120.9 .
C8A C9A H9AA 120.9 .
C15A C10A C11A 119.1(4) .
C15A C10A C2A 118.6(4) .
C11A C10A C2A 122.3(4) .
C12A C11A C10A 120.2(5) .
C12A C11A H11A 119.9 .
C10A C11A H11A 119.9 .
C13A C12A C11A 119.6(5) .
C13A C12A H12A 120.2 .
C11A C12A H12A 120.2 .
C12A C13A C14A 120.3(5) .
C12A C13A C1_1 119.6(5) .
C14A C13A C1_1 120.1(5) .
C15A C14A C13A 120.4(5) .
C15A C14A H14A 119.8 .
C13A C14A H14A 119.8 .
C14A C15A C10A 120.4(4) .
C14A C15A H15A 119.8 .
C10A C15A H15A 119.8 .
F3_1 C1_1 F1_1 106.9(5) .
F3_1 C1_1 F2_1 103.8(4) .
F1_1 C1_1 F2_1 106.6(5) .
F3_1 C1_1 C13A 112.4(4) .
F1_1 C1_1 C13A 114.1(5) .
F2_1 C1_1 C13A 112.4(5) .
C22A_2 C17A_2 C18A_2 118.4(4) .
C22A_2 C17A_2 C3A 121.2(4) .
C18A_2 C17A_2 C3A 120.3(4) .
C19A_2 C18A_2 C17A_2 121.2(4) .
C19A_2 C18A_2 H18A_2 119.4 .
C17A_2 C18A_2 H18A_2 119.4 .
C18A_2 C19A_2 C20A_2 119.9(5) .
C18A_2 C19A_2 H19A_2 120.1 .
C20A_2 C19A_2 H19A_2 120.1 .
C19A_2 C20A_2 C21A_2 120.1(4) .
C19A_2 C20A_2 C1_3 120.4(4) .
C21A_2 C20A_2 C1_3 119.5(4) .
C22A_2 C21A_2 C20A_2 119.9(4) .
C22A_2 C21A_2 H21A_2 120.0 .
C20A_2 C21A_2 H21A_2 120.0 .
C21A_2 C22A_2 C17A_2 120.5(5) .
C21A_2 C22A_2 H22A_2 119.7 .
C17A_2 C22A_2 H22A_2 119.7 .
F3_3 C1_3 F1_3 105.5(5) .
F3_3 C1_3 F2_3 106.6(5) .
F1_3 C1_3 F2_3 106.2(5) .
F3_3 C1_3 C20A_2 112.2(6) .
F1_3 C1_3 C20A_2 112.0(6) .
F2_3 C1_3 C20A_2 113.7(7) .
C29A_4 C24A_4 C25A_4 121.5(4) .
C29A_4 C24A_4 N2A 119.6(4) .
C25A_4 C24A_4 N2A 118.9(4) .
C24A_4 C25A_4 C26A_4 118.7(4) .
C24A_4 C25A_4 H25A_4 120.7 .
C26A_4 C25A_4 H25A_4 120.7 .
C27A_4 C26A_4 C25A_4 120.3(4) .
C27A_4 C26A_4 H26A_4 119.8 .
C25A_4 C26A_4 H26A_4 119.8 .
C26A_4 C27A_4 C28A_4 119.9(4) .
C26A_4 C27A_4 H27A_4 120.1 .
C28A_4 C27A_4 H27A_4 120.1 .
C29A_4 C28A_4 C27A_4 120.8(5) .
C29A_4 C28A_4 H28A_4 119.6 .
C27A_4 C28A_4 H28A_4 119.6 .
C28A_4 C29A_4 C24A_4 118.8(5) .
C28A_4 C29A_4 H29A_4 120.6 .
C24A_4 C29A_4 H29A_4 120.6 .
C1B_4 N1B_4 C2B_4 109.2(4) .
C1B_4 N1B_4 C4B_4 125.1(4) .
C2B_4 N1B_4 C4B_4 125.7(4) .
C1B_4 N2B_4 C3B_4 108.4(4) .
C1B_4 N2B_4 C24B_8 125.0(4) .
C3B_4 N2B_4 C24B_8 126.6(4) .
N1B_4 C1B_4 N2B_4 108.7(4) .
N1B_4 C1B_4 H1BA_4 125.6 .
N2B_4 C1B_4 H1BA_4 125.6 .
C3B_4 C2B_4 N1B_4 106.5(4) .
C3B_4 C2B_4 C10B_4 128.3(4) .
N1B_4 C2B_4 C10B_4 125.2(4) .
C2B_4 C3B_4 N2B_4 107.2(4) .
C2B_4 C3B_4 C17B_6 130.1(4) .
N2B_4 C3B_4 C17B_6 122.8(4) .
C9B_4 C4B_4 C5B_4 123.5(4) .
C9B_4 C4B_4 N1B_4 117.8(4) .
C5B_4 C4B_4 N1B_4 118.7(4) .
C4B_4 C5B_4 C6B_4 117.0(5) .
C4B_4 C5B_4 H5BA_4 121.5 .
C6B_4 C5B_4 H5BA_4 121.5 .
C7B_4 C6B_4 C5B_4 121.3(5) .
C7B_4 C6B_4 H6BA_4 119.4 .
C5B_4 C6B_4 H6BA_4 119.4 .
C8B_4 C7B_4 C6B_4 119.2(5) .
C8B_4 C7B_4 H7BA_4 120.4 .
C6B_4 C7B_4 H7BA_4 120.4 .
C7B_4 C8B_4 C9B_4 121.6(5) .
C7B_4 C8B_4 H8BA_4 119.2 .
C9B_4 C8B_4 H8BA_4 119.2 .
C4B_4 C9B_4 C8B_4 117.4(5) .
C4B_4 C9B_4 H9BA_4 121.3 .
C8B_4 C9B_4 H9BA_4 121.3 .
C15B_4 C10B_4 C11B_4 119.9(4) .
C15B_4 C10B_4 C2B_4 119.1(4) .
C11B_4 C10B_4 C2B_4 120.9(4) .
C12B_4 C11B_4 C10B_4 119.6(4) .
C12B_4 C11B_4 H11B_4 120.2 .
C10B_4 C11B_4 H11B_4 120.2 .
C11B_4 C12B_4 C13B_4 120.1(4) .
C11B_4 C12B_4 H12B_4 119.9 .
C13B_4 C12B_4 H12B_4 119.9 .
C14B_4 C13B_4 C12B_4 120.5(4) .
C14B_4 C13B_4 C1_5 120.3(4) .
C12B_4 C13B_4 C1_5 119.2(4) .
C13B_4 C14B_4 C15B_4 119.4(4) .
C13B_4 C14B_4 H14B_4 120.3 .
C15B_4 C14B_4 H14B_4 120.3 .
C10B_4 C15B_4 C14B_4 120.5(4) .
C10B_4 C15B_4 H15B_4 119.7 .
C14B_4 C15B_4 H15B_4 119.7 .
F3_5 C1_5 F1_5 106.0(4) .
F3_5 C1_5 F2_5 106.5(5) .
F1_5 C1_5 F2_5 105.9(5) .
F3_5 C1_5 C13B_4 112.4(5) .
F1_5 C1_5 C13B_4 111.5(5) .
F2_5 C1_5 C13B_4 114.0(5) .
C22B_6 C17B_6 C18B_6 119.3(4) .
C22B_6 C17B_6 C3B_4 121.2(4) .
C18B_6 C17B_6 C3B_4 119.4(4) .
C19B_6 C18B_6 C17B_6 120.4(4) .
C19B_6 C18B_6 H18B_6 119.8 .
C17B_6 C18B_6 H18B_6 119.8 .
C18B_6 C19B_6 C20B_6 119.8(4) .
C18B_6 C19B_6 H19B_6 120.1 .
C20B_6 C19B_6 H19B_6 120.1 .
C21B_6 C20B_6 C19B_6 120.2(4) .
C21B_6 C20B_6 C1_7 119.6(4) .
C19B_6 C20B_6 C1_7 120.0(4) .
C20B_6 C21B_6 C22B_6 119.7(4) .
C20B_6 C21B_6 H21B_6 120.2 .
C22B_6 C21B_6 H21B_6 120.2 .
C17B_6 C22B_6 C21B_6 120.6(4) .
C17B_6 C22B_6 H22B_6 119.7 .
C21B_6 C22B_6 H22B_6 119.7 .
F3_7 C1_7 F1_7 106.2(5) .
F3_7 C1_7 F2_7 105.9(5) .
F1_7 C1_7 F2_7 106.7(5) .
F3_7 C1_7 C20B_6 111.1(6) .
F1_7 C1_7 C20B_6 113.2(7) .
F2_7 C1_7 C20B_6 113.2(6) .
C25B_8 C24B_8 C29B_8 121.6(5) .
C25B_8 C24B_8 N2B_4 119.3(4) .
C29B_8 C24B_8 N2B_4 119.0(4) .
C24B_8 C25B_8 C26B_8 117.9(5) .
C24B_8 C25B_8 H25B_8 121.1 .
C26B_8 C25B_8 H25B_8 121.1 .
C27B_8 C26B_8 C25B_8 120.5(5) .
C27B_8 C26B_8 H26B_8 119.7 .
C25B_8 C26B_8 H26B_8 119.7 .
C28B_8 C27B_8 C26B_8 120.6(5) .
C28B_8 C27B_8 H27B_8 119.7 .
C26B_8 C27B_8 H27B_8 119.7 .
C27B_8 C28B_8 C29B_8 120.5(6) .
C27B_8 C28B_8 H28B_8 119.7 .
C29B_8 C28B_8 H28B_8 119.7 .
C24B_8 C29B_8 C28B_8 118.7(5) .
C24B_8 C29B_8 H29B_8 120.6 .
C28B_8 C29B_8 H29B_8 120.6 .

loop_
_geom_bond_atom_site_label_1
_geom_bond_atom_site_label_2
_geom_bond_distance
_geom_bond_site_symmetry_2
C1ME Cl1 1.700(11) .
C1ME Cl2 1.700(11) .
C1ME H1MA 0.9900 .
C1ME H1MB 0.9900 .
C2ME Cl4 1.699(11) .
C2ME Cl3 1.701(11) .
C2ME H2MA 0.9900 .
C2ME H2MB 0.9900 .
C3ME Cl4 1.697(11) .
C3ME Cl5 1.699(11) .
C3ME H3MA 0.9900 .
C3ME H3MB 0.9900 .
Cl5 C3ME 1.699(11) 2
N1A C1A 1.332(6) .
N1A C2A 1.407(6) .
N1A C4A 1.448(6) .
N2A C1A 1.327(6) .
N2A C3A 1.389(6) .
N2A C24A_4 1.447(6) .
C1A H1AA 0.9500 .
C2A C3A 1.371(6) .
C2A C10A 1.461(6) .
C3A C17A_2 1.454(6) .
C4A C9A 1.378(7) .
C4A C5A 1.385(7) .
C5A C6A 1.392(7) .
C5A H5AA 0.9500 .
C6A C7A 1.389(8) .
C6A H6AA 0.9500 .
C7A C8A 1.375(7) .
C7A H7AA 0.9500 .
C8A C9A 1.395(7) .
C8A H8AA 0.9500 .
C9A H9AA 0.9500 .
C10A C15A 1.393(7) .
C10A C11A 1.397(7) .
C11A C12A 1.387(7) .
C11A H11A 0.9500 .
C12A C13A 1.382(8) .
C12A H12A 0.9500 .
C13A C14A 1.385(7) .
C13A C1_1 1.489(6) .
C14A C15A 1.368(7) .
C14A H14A 0.9500 .
C15A H15A 0.9500 .
C1_1 F3_1 1.332(5) .
C1_1 F1_1 1.333(5) .
C1_1 F2_1 1.358(5) .
C17A_2 C22A_2 1.402(7) .
C17A_2 C18A_2 1.412(7) .
C18A_2 C19A_2 1.364(7) .
C18A_2 H18A_2 0.9500 .
C19A_2 C20A_2 1.396(7) .
C19A_2 H19A_2 0.9500 .
C20A_2 C21A_2 1.398(7) .
C20A_2 C1_3 1.483(6) .
C21A_2 C22A_2 1.382(7) .
C21A_2 H21A_2 0.9500 .
C22A_2 H22A_2 0.9500 .
C1_3 F3_3 1.334(5) .
C1_3 F1_3 1.342(5) .
C1_3 F2_3 1.348(5) .
C24A_4 C29A_4 1.378(7) .
C24A_4 C25A_4 1.383(6) .
C25A_4 C26A_4 1.395(7) .
C25A_4 H25A_4 0.9500 .
C26A_4 C27A_4 1.370(7) .
C26A_4 H26A_4 0.9500 .
C27A_4 C28A_4 1.386(7) .
C27A_4 H27A_4 0.9500 .
C28A_4 C29A_4 1.378(7) .
C28A_4 H28A_4 0.9500 .
C29A_4 H29A_4 0.9500 .
N1B_4 C1B_4 1.327(6) .
N1B_4 C2B_4 1.391(6) .
N1B_4 C4B_4 1.464(6) .
N2B_4 C1B_4 1.331(6) .
N2B_4 C3B_4 1.395(6) .
N2B_4 C24B_8 1.448(6) .
C1B_4 H1BA_4 0.9500 .
C2B_4 C3B_4 1.354(6) .
C2B_4 C10B_4 1.473(6) .
C3B_4 C17B_6 1.472(6) .
C4B_4 C9B_4 1.384(7) .
C4B_4 C5B_4 1.386(7) .
C5B_4 C6B_4 1.397(7) .
C5B_4 H5BA_4 0.9500 .
C6B_4 C7B_4 1.397(8) .
C6B_4 H6BA_4 0.9500 .
C7B_4 C8B_4 1.374(8) .
C7B_4 H7BA_4 0.9500 .
C8B_4 C9B_4 1.393(7) .
C8B_4 H8BA_4 0.9500 .
C9B_4 H9BA_4 0.9500 .
C10B_4 C15B_4 1.375(6) .
C10B_4 C11B_4 1.403(6) .
C11B_4 C12B_4 1.381(7) .
C11B_4 H11B_4 0.9500 .
C12B_4 C13B_4 1.394(7) .
C12B_4 H12B_4 0.9500 .
C13B_4 C14B_4 1.378(7) .
C13B_4 C1_5 1.495(6) .
C14B_4 C15B_4 1.399(6) .
C14B_4 H14B_4 0.9500 .
C15B_4 H15B_4 0.9500 .
C1_5 F3_5 1.339(5) .
C1_5 F1_5 1.339(5) .
C1_5 F2_5 1.349(5) .
C17B_6 C22B_6 1.386(6) .
C17B_6 C18B_6 1.395(6) .
C18B_6 C19B_6 1.382(6) .
C18B_6 H18B_6 0.9500 .
C19B_6 C20B_6 1.394(7) .
C19B_6 H19B_6 0.9500 .
C20B_6 C21B_6 1.384(7) .
C20B_6 C1_7 1.492(6) .
C21B_6 C22B_6 1.389(7) .
C21B_6 H21B_6 0.9500 .
C22B_6 H22B_6 0.9500 .
C1_7 F3_7 1.336(5) .
C1_7 F1_7 1.340(5) .
C1_7 F2_7 1.350(5) .
C24B_8 C25B_8 1.363(7) .
C24B_8 C29B_8 1.393(7) .
C25B_8 C26B_8 1.410(8) .
C25B_8 H25B_8 0.9500 .
C26B_8 C27B_8 1.389(9) .
C26B_8 H26B_8 0.9500 .
C27B_8 C28B_8 1.333(8) .
C27B_8 H27B_8 0.9500 .
C28B_8 C29B_8 1.405(8) .
C28B_8 H28B_8 0.9500 .
C29B_8 H29B_8 0.9500 .

loop_
_geom_torsion_atom_site_label_1
_geom_torsion_atom_site_label_2
_geom_torsion_atom_site_label_3
_geom_torsion_atom_site_label_4
_geom_torsion
_geom_torsion_site_symmetry_4
Cl5 C3ME Cl4 C2ME 116(15) .
Cl3 C2ME Cl4 C3ME -6(16) .
Cl4 C3ME Cl5 C3ME 171(15) 2
C3A N2A C1A N1A 0.1(5) .
C24A_4 N2A C1A N1A -179.9(4) .
C2A N1A C1A N2A -0.4(5) .
C4A N1A C1A N2A 176.8(4) .
C1A N1A C2A C3A 0.6(5) .
C4A N1A C2A C3A -176.5(4) .
C1A N1A C2A C10A -176.3(4) .
C4A N1A C2A C10A 6.6(7) .
N1A C2A C3A N2A -0.5(5) .
C10A C2A C3A N2A 176.3(4) .
N1A C2A C3A C17A_2 179.8(4) .
C10A C2A C3A C17A_2 -3.3(8) .
C1A N2A C3A C2A 0.3(5) .
C24A_4 N2A C3A C2A -179.8(4) .
C1A N2A C3A C17A_2 179.9(4) .
C24A_4 N2A C3A C17A_2 -0.1(7) .
C1A N1A C4A C9A 133.3(5) .
C2A N1A C4A C9A -50.0(6) .
C1A N1A C4A C5A -48.3(6) .
C2A N1A C4A C5A 128.4(5) .
C9A C4A C5A C6A 0.4(7) .
N1A C4A C5A C6A -177.9(4) .
C4A C5A C6A C7A 1.2(8) .
C5A C6A C7A C8A -2.5(8) .
C6A C7A C8A C9A 2.2(8) .
C5A C4A C9A C8A -0.8(7) .
N1A C4A C9A C8A 177.5(4) .
C7A C8A C9A C4A -0.5(8) .
C3A C2A C10A C15A -49.4(7) .
N1A C2A C10A C15A 126.9(5) .
C3A C2A C10A C11A 128.5(5) .
N1A C2A C10A C11A -55.2(7) .
C15A C10A C11A C12A -0.3(8) .
C2A C10A C11A C12A -178.2(5) .
C10A C11A C12A C13A 0.1(8) .
C11A C12A C13A C14A 0.6(8) .
C11A C12A C13A C1_1 178.8(5) .
C12A C13A C14A C15A -1.1(8) .
C1_1 C13A C14A C15A -179.3(4) .
C13A C14A C15A C10A 0.9(8) .
C11A C10A C15A C14A -0.2(7) .
C2A C10A C15A C14A 177.8(4) .
C12A C13A C1_1 F3_1 -71.1(7) .
C14A C13A C1_1 F3_1 107.1(6) .
C12A C13A C1_1 F1_1 50.7(9) .
C14A C13A C1_1 F1_1 -131.0(8) .
C12A C13A C1_1 F2_1 172.2(7) .
C14A C13A C1_1 F2_1 -9.5(8) .
C2A C3A C17A_2 C22A_2 127.5(5) .
N2A C3A C17A_2 C22A_2 -52.1(6) .
C2A C3A C17A_2 C18A_2 -51.8(7) .
N2A C3A C17A_2 C18A_2 128.6(5) .
C22A_2 C17A_2 C18A_2 C19A_2 -0.1(7) .
C3A C17A_2 C18A_2 C19A_2 179.3(4) .
C17A_2 C18A_2 C19A_2 C20A_2 0.2(7) .
C18A_2 C19A_2 C20A_2 C21A_2 0.2(7) .
C18A_2 C19A_2 C20A_2 C1_3 -177.5(4) .
C19A_2 C20A_2 C21A_2 C22A_2 -0.8(7) .
C1_3 C20A_2 C21A_2 C22A_2 177.0(4) .
C20A_2 C21A_2 C22A_2 C17A_2 0.9(7) .
C18A_2 C17A_2 C22A_2 C21A_2 -0.5(7) .
C3A C17A_2 C22A_2 C21A_2 -179.9(4) .
C19A_2 C20A_2 C1_3 F3_3 -146.2(10) .
C21A_2 C20A_2 C1_3 F3_3 36.1(11) .
C19A_2 C20A_2 C1_3 F1_3 95.3(11) .
C21A_2 C20A_2 C1_3 F1_3 -82.4(11) .
C19A_2 C20A_2 C1_3 F2_3 -25.1(12) .
C21A_2 C20A_2 C1_3 F2_3 157.1(11) .
C1A N2A C24A_4 C29A_4 118.5(5) .
C3A N2A C24A_4 C29A_4 -61.4(6) .
C1A N2A C24A_4 C25A_4 -61.7(6) .
C3A N2A C24A_4 C25A_4 118.3(5) .
C29A_4 C24A_4 C25A_4 C26A_4 -1.8(7) .
N2A C24A_4 C25A_4 C26A_4 178.5(4) .
C24A_4 C25A_4 C26A_4 C27A_4 1.2(7) .
C25A_4 C26A_4 C27A_4 C28A_4 0.0(7) .
C26A_4 C27A_4 C28A_4 C29A_4 -0.6(8) .
C27A_4 C28A_4 C29A_4 C24A_4 0.0(8) .
C25A_4 C24A_4 C29A_4 C28A_4 1.2(7) .
N2A C24A_4 C29A_4 C28A_4 -179.1(4) .
C2B_4 N1B_4 C1B_4 N2B_4 1.1(5) .
C4B_4 N1B_4 C1B_4 N2B_4 -176.2(4) .
C3B_4 N2B_4 C1B_4 N1B_4 -1.2(5) .
C24B_8 N2B_4 C1B_4 N1B_4 177.1(4) .
C1B_4 N1B_4 C2B_4 C3B_4 -0.5(5) .
C4B_4 N1B_4 C2B_4 C3B_4 176.7(4) .
C1B_4 N1B_4 C2B_4 C10B_4 179.6(4) .
C4B_4 N1B_4 C2B_4 C10B_4 -3.2(7) .
N1B_4 C2B_4 C3B_4 N2B_4 -0.2(5) .
C10B_4 C2B_4 C3B_4 N2B_4 179.7(4) .
N1B_4 C2B_4 C3B_4 C17B_6 180.0(4) .
C10B_4 C2B_4 C3B_4 C17B_6 -0.1(8) .
C1B_4 N2B_4 C3B_4 C2B_4 0.8(5) .
C24B_8 N2B_4 C3B_4 C2B_4 -177.4(4) .
C1B_4 N2B_4 C3B_4 C17B_6 -179.3(4) .
C24B_8 N2B_4 C3B_4 C17B_6 2.4(7) .
C1B_4 N1B_4 C4B_4 C9B_4 51.5(6) .
C2B_4 N1B_4 C4B_4 C9B_4 -125.3(5) .
C1B_4 N1B_4 C4B_4 C5B_4 -131.3(5) .
C2B_4 N1B_4 C4B_4 C5B_4 51.9(6) .
C9B_4 C4B_4 C5B_4 C6B_4 2.2(7) .
N1B_4 C4B_4 C5B_4 C6B_4 -174.8(4) .
C4B_4 C5B_4 C6B_4 C7B_4 -1.3(7) .
C5B_4 C6B_4 C7B_4 C8B_4 -1.3(8) .
C6B_4 C7B_4 C8B_4 C9B_4 3.2(8) .
C5B_4 C4B_4 C9B_4 C8B_4 -0.5(7) .
N1B_4 C4B_4 C9B_4 C8B_4 176.5(4) .
C7B_4 C8B_4 C9B_4 C4B_4 -2.3(7) .
C3B_4 C2B_4 C10B_4 C15B_4 51.7(7) .
N1B_4 C2B_4 C10B_4 C15B_4 -128.4(5) .
C3B_4 C2B_4 C10B_4 C11B_4 -125.4(5) .
N1B_4 C2B_4 C10B_4 C11B_4 54.5(6) .
C15B_4 C10B_4 C11B_4 C12B_4 -0.7(7) .
C2B_4 C10B_4 C11B_4 C12B_4 176.4(4) .
C10B_4 C11B_4 C12B_4 C13B_4 -0.7(7) .
C11B_4 C12B_4 C13B_4 C14B_4 0.7(7) .
C11B_4 C12B_4 C13B_4 C1_5 -178.4(4) .
C12B_4 C13B_4 C14B_4 C15B_4 0.6(7) .
C1_5 C13B_4 C14B_4 C15B_4 179.7(4) .
C11B_4 C10B_4 C15B_4 C14B_4 2.0(7) .
C2B_4 C10B_4 C15B_4 C14B_4 -175.1(4) .
C13B_4 C14B_4 C15B_4 C10B_4 -2.0(7) .
C14B_4 C13B_4 C1_5 F3_5 14.5(11) .
C12B_4 C13B_4 C1_5 F3_5 -166.4(10) .
C14B_4 C13B_4 C1_5 F1_5 -104.3(8) .
C12B_4 C13B_4 C1_5 F1_5 74.8(8) .
C14B_4 C13B_4 C1_5 F2_5 135.8(9) .
C12B_4 C13B_4 C1_5 F2_5 -45.1(10) .
C2B_4 C3B_4 C17B_6 C22B_6 -128.4(5) .
N2B_4 C3B_4 C17B_6 C22B_6 51.7(6) .
C2B_4 C3B_4 C17B_6 C18B_6 50.4(7) .
N2B_4 C3B_4 C17B_6 C18B_6 -129.5(5) .
C22B_6 C17B_6 C18B_6 C19B_6 -0.9(7) .
C3B_4 C17B_6 C18B_6 C19B_6 -179.7(4) .
C17B_6 C18B_6 C19B_6 C20B_6 0.3(7) .
C18B_6 C19B_6 C20B_6 C21B_6 0.3(7) .
C18B_6 C19B_6 C20B_6 C1_7 176.4(4) .
C19B_6 C20B_6 C21B_6 C22B_6 -0.3(7) .
C1_7 C20B_6 C21B_6 C22B_6 -176.4(4) .
C18B_6 C17B_6 C22B_6 C21B_6 0.9(7) .
C3B_4 C17B_6 C22B_6 C21B_6 179.6(4) .
C20B_6 C21B_6 C22B_6 C17B_6 -0.3(7) .
C21B_6 C20B_6 C1_7 F3_7 -24.1(10) .
C19B_6 C20B_6 C1_7 F3_7 159.8(9) .
C21B_6 C20B_6 C1_7 F1_7 95.3(11) .
C19B_6 C20B_6 C1_7 F1_7 -80.8(11) .
C21B_6 C20B_6 C1_7 F2_7 -143.1(11) .
C19B_6 C20B_6 C1_7 F2_7 40.8(11) .
C1B_4 N2B_4 C24B_8 C25B_8 58.8(6) .
C3B_4 N2B_4 C24B_8 C25B_8 -123.2(5) .
C1B_4 N2B_4 C24B_8 C29B_8 -122.5(5) .
C3B_4 N2B_4 C24B_8 C29B_8 55.5(6) .
C29B_8 C24B_8 C25B_8 C26B_8 2.6(8) .
N2B_4 C24B_8 C25B_8 C26B_8 -178.6(5) .
C24B_8 C25B_8 C26B_8 C27B_8 -1.7(9) .
C25B_8 C26B_8 C27B_8 C28B_8 0.1(9) .
C26B_8 C27B_8 C28B_8 C29B_8 0.7(9) .
C25B_8 C24B_8 C29B_8 C28B_8 -1.9(8) .
N2B_4 C24B_8 C29B_8 C28B_8 179.4(5) .
C27B_8 C28B_8 C29B_8 C24B_8 0.2(9) .
